data_4333150
loop_
_publ_author_name
'Jia, Dingxian'
'Zhang, Yong'
'Zhao, Qianxin'
'Deng, Jie'

_publ_section_title
;
 Mixed-Valent Selenidoantimonates(III,V) with Transition-Metal Complexes
 as Counterions:&#x00A0; Solvothermal Syntheses and Characterization of
 [M(dien)2]2Sb4Se9(M = Mn, Fe), [Co(dien)2]2Sb2Se6, and [Ni(dien)2]2Sb2Se5
;
_journal_issue 24
_journal_name_full 'Inorganic Chemistry'
_journal_page_first 9812
_journal_page_last 9817
_journal_paper_doi 10.1021/ic061520j
_journal_volume 45
_journal_year 2006
_chemical_formula_moiety '2(C8 H26 Fe N6), Sb4 Se9'
_chemical_formula_sum 'C16 H52 Fe2 N12 Sb4 Se9'
_chemical_formula_weight 1722.04
_chemical_name_systematic
; 
 ? 
;
_space_group_IT_number 14
_symmetry_cell_setting monoclinic
_symmetry_Int_Tables_number 14
_symmetry_space_group_name_Hall '-P 2ybc'
_symmetry_space_group_name_H-M 'P 1 21/c 1'
_atom_sites_solution_hydrogens geom
_atom_sites_solution_primary direct
_atom_sites_solution_secondary difmap
_audit_creation_method SHELXL-97
_cell_angle_alpha 90.00
_cell_angle_beta 95.420(2)
_cell_angle_gamma 90.00
_cell_formula_units_Z 4
_cell_length_a 11.8107(8)
_cell_length_b 11.6077(8)
_cell_length_c 31.955(2)
_cell_measurement_reflns_used 16554
_cell_measurement_temperature 193(2)
_cell_measurement_theta_max 27.5
_cell_measurement_theta_min 3.0
_cell_volume 4361.3(5)
_computing_cell_refinement CrystalClear
_computing_data_collection CrystalClear
_computing_data_reduction CrystalStructure
_computing_structure_refinement 'SHELXL-97 (Sheldrick, 1997)'
_computing_structure_solution 'SHELXS-97 (Sheldrick, 1990)'
_diffrn_ambient_temperature 193(2)
_diffrn_detector_area_resol_mean 7.31
_diffrn_measured_fraction_theta_full 0.998
_diffrn_measured_fraction_theta_max 0.998
_diffrn_measurement_device_type 'Rigaku Mercury'
_diffrn_measurement_method \w
_diffrn_radiation_monochromator graphite
_diffrn_radiation_source 'fine-focus sealed tube'
_diffrn_radiation_type MoK\a
_diffrn_radiation_wavelength 0.71073
_diffrn_reflns_av_R_equivalents 0.0550
_diffrn_reflns_av_sigmaI/netI 0.0488
_diffrn_reflns_limit_h_max 15
_diffrn_reflns_limit_h_min -15
_diffrn_reflns_limit_k_max 15
_diffrn_reflns_limit_k_min -14
_diffrn_reflns_limit_l_max 41
_diffrn_reflns_limit_l_min -41
_diffrn_reflns_number 46412
_diffrn_reflns_theta_full 27.48
_diffrn_reflns_theta_max 27.48
_diffrn_reflns_theta_min 3.02
_exptl_absorpt_coefficient_mu 10.630
_exptl_absorpt_correction_T_max 0.5232
_exptl_absorpt_correction_T_min 0.1427
_exptl_absorpt_correction_type multi-scan
_exptl_absorpt_process_details 'Jacobson, R. (1998) Private communication'
_exptl_crystal_colour red
_exptl_crystal_density_diffrn 2.623
_exptl_crystal_density_method 'not measured'
_exptl_crystal_description platelet
_exptl_crystal_F_000 3176
_exptl_crystal_size_max 0.30
_exptl_crystal_size_mid 0.19
_exptl_crystal_size_min 0.07
_refine_diff_density_max 2.024
_refine_diff_density_min -1.520
_refine_diff_density_rms 0.195
_refine_ls_extinction_method none
_refine_ls_goodness_of_fit_ref 1.149
_refine_ls_hydrogen_treatment constr
_refine_ls_matrix_type full
_refine_ls_number_parameters 387
_refine_ls_number_reflns 9979
_refine_ls_number_restraints 6
_refine_ls_restrained_S_all 1.149
_refine_ls_R_factor_all 0.0622
_refine_ls_R_factor_gt 0.0497
_refine_ls_shift/su_max 0.002
_refine_ls_shift/su_mean 0.000
_refine_ls_structure_factor_coef Fsqd
_refine_ls_weighting_details 'calc w=1/[\s^2^(Fo^2^)+(0.0322P)^2^+17.7209P] where P=(Fo^2^+2Fc^2^)/3'
_refine_ls_weighting_scheme calc
_refine_ls_wR_factor_gt 0.0978
_refine_ls_wR_factor_ref 0.1032
_reflns_number_gt 8483
_reflns_number_total 9979
_reflns_threshold_expression >2sigma(I)
_cod_data_source_file ic061520jsup4.cif
_cod_data_source_block shelxl
_cod_original_sg_symbol_Hall '-p 2ybc'
_cod_original_sg_symbol_H-M 'p 21/c'
_cod_database_code 4333150

loop_
_symmetry_equiv_pos_as_xyz
'x, y, z'
'-x, y+1/2, -z+1/2'
'-x, -y, -z'
'x, -y-1/2, z-1/2'

loop_
_atom_site_label
_atom_site_type_symbol
_atom_site_fract_x
_atom_site_fract_y
_atom_site_fract_z
_atom_site_U_iso_or_equiv
_atom_site_adp_type
_atom_site_occupancy
_atom_site_symmetry_multiplicity
_atom_site_calc_flag
_atom_site_refinement_flags
Sb1 Sb 0.47122(4) 0.77959(4) 0.744474(16) 0.02875(12) Uani 1 1 d .
Sb2 Sb 0.33235(4) 0.52185(4) 0.781648(15) 0.02314(11) Uani 1 1 d .
Sb3 Sb 0.32538(4) 0.55201(5) 0.661379(17) 0.03499(13) Uani 1 1 d .
Sb4 Sb 0.23548(4) 0.54210(4) 0.888992(15) 0.02558(11) Uani 1 1 d .
Se1 Se 0.56420(6) 0.84980(6) 0.68018(2) 0.02513(16) Uani 1 1 d .
Se2 Se 0.54598(6) 0.57535(6) 0.74576(3) 0.03167(18) Uani 1 1 d .
Se3 Se 0.27411(6) 0.73720(7) 0.70128(3) 0.0425(2) Uani 1 1 d .
Se4 Se 0.26418(6) 0.39962(6) 0.71512(2) 0.03080(17) Uani 1 1 d .
Se5 Se 0.16335(7) 0.55004(8) 0.60664(3) 0.0412(2) Uani 1 1 d .
Se6 Se 0.13644(6) 0.46194(6) 0.82216(2) 0.02988(17) Uani 1 1 d .
Se7 Se 0.39990(6) 0.65636(6) 0.87036(3) 0.03167(18) Uani 1 1 d .
Se8 Se 0.30323(7) 0.38533(7) 0.93691(2) 0.03353(18) Uani 1 1 d .
Se9 Se 0.09833(7) 0.66792(7) 0.91760(3) 0.0391(2) Uani 1 1 d .
Fe1 Fe 0.72281(8) 0.48363(9) 0.91750(3) 0.0266(2) Uani 1 1 d .
Fe2 Fe 0.79271(9) 0.54045(9) 0.64474(4) 0.0298(2) Uani 1 1 d .
N1 N 0.8069(6) 0.6538(5) 0.91535(19) 0.0356(15) Uani 1 1 d .
H1 H 0.8852 0.6424 0.9191 0.043 Uiso 1 1 calc R
N2 N 0.6885(5) 0.5252(5) 0.85105(19) 0.0335(14) Uani 1 1 d .
H2A H 0.6948 0.4601 0.8350 0.040 Uiso 1 1 calc R
H2B H 0.6159 0.5537 0.8458 0.040 Uiso 1 1 calc R
N3 N 0.6119(5) 0.5950(6) 0.9526(2) 0.0365(15) Uani 1 1 d .
H3A H 0.5380 0.5884 0.9409 0.044 Uiso 1 1 calc R
H3B H 0.6146 0.5700 0.9800 0.044 Uiso 1 1 calc R
N4 N 0.7772(5) 0.3883(6) 0.97787(19) 0.0351(15) Uani 1 1 d .
H4 H 0.7978 0.4407 0.9993 0.042 Uiso 1 1 calc R
N5 N 0.8820(6) 0.3942(7) 0.9015(2) 0.0465(18) Uani 1 1 d .
H5A H 0.8646 0.3266 0.8873 0.056 Uiso 1 1 calc R
H5B H 0.9226 0.4406 0.8850 0.056 Uiso 1 1 calc R
N6 N 0.6007(5) 0.3401(6) 0.9163(2) 0.0383(16) Uani 1 1 d .
H6A H 0.5284 0.3699 0.9160 0.046 Uiso 1 1 calc R
H6B H 0.6043 0.2993 0.8918 0.046 Uiso 1 1 calc R
N7 N 0.7640(5) 0.4404(5) 0.5839(2) 0.0349(15) Uani 1 1 d .
H7 H 0.7726 0.3622 0.5897 0.042 Uiso 1 1 calc R
N8 N 0.6170(5) 0.5894(6) 0.6224(2) 0.0453(18) Uani 1 1 d .
H8A H 0.5745 0.5996 0.6448 0.054 Uiso 1 1 calc R
H8B H 0.6166 0.6572 0.6074 0.054 Uiso 1 1 calc R
N9 N 0.8796(6) 0.6487(5) 0.6009(2) 0.0369(15) Uani 1 1 d .
H9A H 0.8508 0.7223 0.6014 0.044 Uiso 1 1 calc R
H9B H 0.9558 0.6523 0.6101 0.044 Uiso 1 1 calc R
N10 N 0.9578(5) 0.4888(5) 0.6793(2) 0.0332(14) Uani 1 1 d D
N11 N 0.8018(5) 0.6648(6) 0.6964(2) 0.0421(17) Uani 1 1 d .
H11A H 0.8121 0.7376 0.6860 0.050 Uiso 1 1 calc R
H11B H 0.7343 0.6642 0.7086 0.050 Uiso 1 1 calc R
N12 N 0.7430(6) 0.3903(6) 0.6813(2) 0.0470(18) Uani 1 1 d D
C1 C 0.7788(8) 0.7055(7) 0.8733(2) 0.043(2) Uani 1 1 d .
H1A H 0.8379 0.7623 0.8676 0.052 Uiso 1 1 calc R
H1B H 0.7050 0.7463 0.8726 0.052 Uiso 1 1 calc R
C2 C 0.7721(7) 0.6126(7) 0.8402(2) 0.0398(19) Uani 1 1 d .
H2C H 0.7482 0.6462 0.8123 0.048 Uiso 1 1 calc R
H2D H 0.8477 0.5764 0.8391 0.048 Uiso 1 1 calc R
C3 C 0.7741(8) 0.7254(7) 0.9502(3) 0.044(2) Uani 1 1 d .
H3C H 0.7962 0.8065 0.9458 0.052 Uiso 1 1 calc R
H3D H 0.8140 0.6984 0.9770 0.052 Uiso 1 1 calc R
C4 C 0.6464(7) 0.7176(7) 0.9522(3) 0.043(2) Uani 1 1 d .
H4A H 0.6251 0.7565 0.9779 0.051 Uiso 1 1 calc R
H4B H 0.6066 0.7568 0.9275 0.051 Uiso 1 1 calc R
C5 C 0.8751(7) 0.3132(9) 0.9710(3) 0.050(2) Uani 1 1 d .
H5C H 0.9195 0.2969 0.9982 0.060 Uiso 1 1 calc R
H5D H 0.8473 0.2390 0.9586 0.060 Uiso 1 1 calc R
C6 C 0.9481(6) 0.3709(7) 0.9424(3) 0.040(2) Uani 1 1 d .
H6C H 1.0140 0.3212 0.9380 0.049 Uiso 1 1 calc R
H6D H 0.9771 0.4442 0.9551 0.049 Uiso 1 1 calc R
C7 C 0.6768(8) 0.3185(8) 0.9886(3) 0.053(2) Uani 1 1 d .
H7A H 0.7026 0.2600 1.0100 0.063 Uiso 1 1 calc R
H7B H 0.6218 0.3697 1.0010 0.063 Uiso 1 1 calc R
C8 C 0.6204(7) 0.2611(8) 0.9519(3) 0.052(2) Uani 1 1 d .
H8C H 0.5467 0.2295 0.9589 0.062 Uiso 1 1 calc R
H8D H 0.6680 0.1960 0.9439 0.062 Uiso 1 1 calc R
C9 C 0.6472(7) 0.4611(8) 0.5638(3) 0.048(2) Uani 1 1 d .
H9C H 0.6493 0.5227 0.5425 0.058 Uiso 1 1 calc R
H9D H 0.6185 0.3901 0.5493 0.058 Uiso 1 1 calc R
C10 C 0.5690(7) 0.4951(9) 0.5951(3) 0.058(3) Uani 1 1 d .
H10A H 0.4956 0.5202 0.5804 0.069 Uiso 1 1 calc R
H10B H 0.5539 0.4276 0.6128 0.069 Uiso 1 1 calc R
C11 C 0.8538(7) 0.4771(7) 0.5570(3) 0.0404(19) Uani 1 1 d .
H11C H 0.8335 0.4508 0.5278 0.049 Uiso 1 1 calc R
H11D H 0.9270 0.4408 0.5674 0.049 Uiso 1 1 calc R
C12 C 0.8668(7) 0.6056(7) 0.5576(3) 0.0392(19) Uani 1 1 d .
H12C H 0.9345 0.6273 0.5433 0.047 Uiso 1 1 calc R
H12D H 0.7992 0.6414 0.5421 0.047 Uiso 1 1 calc R
C13 C 0.9899(7) 0.5824(11) 0.7098(3) 0.068(3) Uani 1 1 d .
H13A H 1.0421 0.5503 0.7330 0.082 Uiso 1 1 calc R
H13B H 1.0323 0.6419 0.6955 0.082 Uiso 1 1 calc R
C14 C 0.8947(10) 0.6376(11) 0.7279(4) 0.080(4) Uani 1 1 d .
H14A H 0.8665 0.5858 0.7492 0.096 Uiso 1 1 calc R
H14B H 0.9217 0.7095 0.7423 0.096 Uiso 1 1 calc R
C15A C 0.9480(12) 0.3876(11) 0.7074(5) 0.043(4) Uiso 0.52 1 d PD
C15B C 0.9440(12) 0.3624(9) 0.6867(6) 0.035(4) Uiso 0.48 1 d PD
C16A C 0.8482(9) 0.3174(11) 0.6907(6) 0.043(4) Uiso 0.52 1 d PD
C16B C 0.8367(10) 0.3448(17) 0.7094(5) 0.049(5) Uiso 0.48 1 d PD

loop_
_atom_site_aniso_label
_atom_site_aniso_U_11
_atom_site_aniso_U_22
_atom_site_aniso_U_33
_atom_site_aniso_U_23
_atom_site_aniso_U_13
_atom_site_aniso_U_12
Sb1 0.0285(2) 0.0248(2) 0.0336(3) 0.0025(2) 0.0060(2) -0.0020(2)
Sb2 0.0220(2) 0.0194(2) 0.0275(2) 0.00106(18) -0.00069(18) 0.00202(18)
Sb3 0.0224(2) 0.0491(3) 0.0332(3) 0.0112(2) 0.0013(2) -0.0003(2)
Sb4 0.0235(2) 0.0259(2) 0.0268(2) -0.00097(19) -0.00078(19) -0.00138(19)
Se1 0.0266(3) 0.0232(3) 0.0251(4) -0.0031(3) 0.0002(3) -0.0041(3)
Se2 0.0237(4) 0.0250(4) 0.0453(5) 0.0100(3) -0.0018(3) -0.0019(3)
Se3 0.0228(4) 0.0298(4) 0.0730(6) 0.0151(4) -0.0055(4) -0.0021(3)
Se4 0.0355(4) 0.0266(4) 0.0288(4) 0.0000(3) -0.0050(3) -0.0030(3)
Se5 0.0326(4) 0.0566(5) 0.0330(4) 0.0119(4) -0.0048(3) 0.0013(4)
Se6 0.0230(3) 0.0351(4) 0.0306(4) -0.0068(3) -0.0025(3) -0.0013(3)
Se7 0.0235(3) 0.0292(4) 0.0413(4) 0.0017(3) -0.0020(3) -0.0031(3)
Se8 0.0390(4) 0.0321(4) 0.0289(4) 0.0044(3) -0.0002(3) 0.0003(3)
Se9 0.0341(4) 0.0396(4) 0.0452(5) -0.0095(4) 0.0120(4) 0.0017(4)
Fe1 0.0242(5) 0.0303(5) 0.0253(5) 0.0013(4) 0.0017(4) 0.0019(4)
Fe2 0.0271(5) 0.0254(5) 0.0365(6) -0.0024(5) 0.0007(5) -0.0031(4)
N1 0.040(4) 0.037(4) 0.028(3) 0.001(3) -0.002(3) -0.003(3)
N2 0.037(3) 0.034(3) 0.029(3) -0.003(3) 0.000(3) -0.005(3)
N3 0.032(3) 0.045(4) 0.032(4) -0.001(3) 0.001(3) 0.006(3)
N4 0.032(3) 0.049(4) 0.024(3) -0.004(3) -0.002(3) 0.012(3)
N5 0.038(4) 0.058(5) 0.046(4) 0.007(4) 0.015(3) 0.011(3)
N6 0.030(3) 0.050(4) 0.034(4) -0.002(3) -0.003(3) -0.009(3)
N7 0.032(3) 0.027(3) 0.045(4) -0.005(3) 0.001(3) 0.003(3)
N8 0.029(3) 0.039(4) 0.068(5) -0.019(4) 0.002(3) 0.002(3)
N9 0.038(4) 0.033(3) 0.039(4) 0.001(3) 0.000(3) 0.000(3)
N10 0.026(3) 0.031(3) 0.043(4) 0.001(3) 0.000(3) 0.004(3)
N11 0.033(4) 0.034(4) 0.059(5) -0.008(3) 0.005(3) 0.000(3)
N12 0.046(4) 0.047(4) 0.051(5) -0.003(4) 0.019(4) -0.019(3)
C1 0.063(6) 0.039(4) 0.026(4) 0.002(4) -0.008(4) -0.013(4)
C2 0.052(5) 0.044(5) 0.023(4) 0.007(4) 0.000(4) -0.008(4)
C3 0.063(6) 0.035(4) 0.031(4) -0.006(4) -0.010(4) -0.006(4)
C4 0.054(5) 0.042(5) 0.033(5) -0.003(4) 0.004(4) 0.014(4)
C5 0.046(5) 0.064(6) 0.039(5) 0.006(4) -0.001(4) 0.023(5)
C6 0.026(4) 0.037(4) 0.057(6) 0.007(4) 0.003(4) 0.009(3)
C7 0.068(6) 0.045(5) 0.046(5) 0.010(4) 0.009(5) -0.011(5)
C8 0.035(5) 0.055(6) 0.064(6) 0.014(5) 0.002(4) -0.010(4)
C9 0.037(5) 0.057(6) 0.048(5) -0.017(5) -0.009(4) 0.001(4)
C10 0.035(5) 0.059(6) 0.076(7) -0.024(5) -0.010(5) 0.000(4)
C11 0.047(5) 0.036(4) 0.040(5) -0.006(4) 0.014(4) 0.007(4)
C12 0.049(5) 0.036(4) 0.034(4) 0.004(4) 0.011(4) -0.005(4)
C13 0.029(5) 0.113(9) 0.061(7) -0.026(7) -0.007(4) 0.013(5)
C14 0.081(8) 0.080(8) 0.073(8) -0.037(7) -0.029(6) 0.024(7)

loop_
_atom_type_symbol
_atom_type_description
_atom_type_scat_dispersion_real
_atom_type_scat_dispersion_imag
_atom_type_scat_source
C C 0.0033 0.0016 'International Tables Vol C Tables 4.2.6.8 and 6.1.1.4'
H H 0.0000 0.0000 'International Tables Vol C Tables 4.2.6.8 and 6.1.1.4'
Fe Fe 0.3463 0.8444 'International Tables Vol C Tables 4.2.6.8 and 6.1.1.4'
N N 0.0061 0.0033 'International Tables Vol C Tables 4.2.6.8 and 6.1.1.4'
Sb Sb -0.5866 1.5461 'International Tables Vol C Tables 4.2.6.8 and 6.1.1.4'
Se Se -0.0929 2.2259 'International Tables Vol C Tables 4.2.6.8 and 6.1.1.4'

loop_
_geom_angle_atom_site_label_1
_geom_angle_atom_site_label_2
_geom_angle_atom_site_label_3
_geom_angle
_geom_angle_site_symmetry_1
_geom_angle_site_symmetry_3
Se2 Sb1 Se1 97.83(3) . .
Se2 Sb1 Se3 97.07(3) . .
Se1 Sb1 Se3 93.66(3) . .
Se1 Sb2 Se4 93.43(3) 2_646 .
Se1 Sb2 Se6 87.99(3) 2_646 .
Se4 Sb2 Se6 92.07(3) . .
Se1 Sb2 Se2 87.85(2) 2_646 .
Se4 Sb2 Se2 90.41(3) . .
Se6 Sb2 Se2 175.27(3) . .
Se5 Sb3 Se3 98.88(3) . .
Se5 Sb3 Se4 102.43(3) . .
Se3 Sb3 Se4 98.38(3) . .
Se9 Sb4 Se8 113.59(3) . .
Se9 Sb4 Se7 109.64(3) . .
Se8 Sb4 Se7 109.27(3) . .
Se9 Sb4 Se6 105.63(3) . .
Se8 Sb4 Se6 110.63(3) . .
Se7 Sb4 Se6 107.89(3) . .
Sb1 Se1 Sb2 94.98(3) . 2_656
Sb1 Se2 Sb2 83.86(3) . .
Sb3 Se3 Sb1 100.13(3) . .
Sb3 Se4 Sb2 94.81(3) . .
Sb4 Se6 Sb2 87.87(3) . .
N2 Fe1 N6 95.1(2) . .
N2 Fe1 N1 79.3(2) . .
N6 Fe1 N1 165.8(3) . .
N2 Fe1 N3 107.4(2) . .
N6 Fe1 N3 91.9(3) . .
N1 Fe1 N3 77.5(2) . .
N2 Fe1 N5 87.9(3) . .
N6 Fe1 N5 102.0(3) . .
N1 Fe1 N5 91.0(3) . .
N3 Fe1 N5 158.5(3) . .
N2 Fe1 N4 162.0(2) . .
N6 Fe1 N4 77.2(2) . .
N1 Fe1 N4 111.7(2) . .
N3 Fe1 N4 89.3(2) . .
N5 Fe1 N4 78.0(2) . .
N11 Fe2 N9 96.3(3) . .
N11 Fe2 N8 93.0(2) . .
N9 Fe2 N8 97.3(3) . .
N11 Fe2 N12 96.8(3) . .
N9 Fe2 N12 161.5(3) . .
N8 Fe2 N12 94.9(3) . .
N11 Fe2 N10 79.9(2) . .
N9 Fe2 N10 91.7(2) . .
N8 Fe2 N10 169.1(3) . .
N12 Fe2 N10 77.8(2) . .
N11 Fe2 N7 168.4(2) . .
N9 Fe2 N7 77.8(2) . .
N8 Fe2 N7 78.1(2) . .
N12 Fe2 N7 91.4(3) . .
N10 Fe2 N7 109.9(2) . .
C3 N1 C1 113.9(6) . .
C3 N1 Fe1 109.2(5) . .
C1 N1 Fe1 109.1(5) . .
C3 N1 H1 108.2 . .
C1 N1 H1 108.2 . .
Fe1 N1 H1 108.2 . .
C2 N2 Fe1 108.3(4) . .
C2 N2 H2A 110.0 . .
Fe1 N2 H2A 110.0 . .
C2 N2 H2B 110.0 . .
Fe1 N2 H2B 110.0 . .
H2A N2 H2B 108.4 . .
C4 N3 Fe1 112.3(5) . .
C4 N3 H3A 109.1 . .
Fe1 N3 H3A 109.1 . .
C4 N3 H3B 109.1 . .
Fe1 N3 H3B 109.1 . .
H3A N3 H3B 107.9 . .
C5 N4 C7 111.1(7) . .
C5 N4 Fe1 108.9(5) . .
C7 N4 Fe1 107.0(5) . .
C5 N4 H4 109.9 . .
C7 N4 H4 109.9 . .
Fe1 N4 H4 109.9 . .
C6 N5 Fe1 105.4(5) . .
C6 N5 H5A 110.7 . .
Fe1 N5 H5A 110.7 . .
C6 N5 H5B 110.7 . .
Fe1 N5 H5B 110.7 . .
H5A N5 H5B 108.8 . .
C8 N6 Fe1 113.9(5) . .
C8 N6 H6A 108.8 . .
Fe1 N6 H6A 108.8 . .
C8 N6 H6B 108.8 . .
Fe1 N6 H6B 108.8 . .
H6A N6 H6B 107.7 . .
C9 N7 C11 112.8(7) . .
C9 N7 Fe2 110.3(5) . .
C11 N7 Fe2 107.0(5) . .
C9 N7 H7 108.9 . .
C11 N7 H7 108.9 . .
Fe2 N7 H7 108.9 . .
C10 N8 Fe2 107.3(5) . .
C10 N8 H8A 110.3 . .
Fe2 N8 H8A 110.3 . .
C10 N8 H8B 110.3 . .
Fe2 N8 H8B 110.3 . .
H8A N8 H8B 108.5 . .
C12 N9 Fe2 113.1(5) . .
C12 N9 H9A 109.0 . .
Fe2 N9 H9A 109.0 . .
C12 N9 H9B 109.0 . .
Fe2 N9 H9B 109.0 . .
H9A N9 H9B 107.8 . .
C13 N10 C15A 102.2(9) . .
C13 N10 C15B 129.7(10) . .
C15A N10 C15B 28.0(7) . .
C13 N10 Fe2 106.6(5) . .
C15A N10 Fe2 113.4(6) . .
C15B N10 Fe2 103.8(7) . .
C14 N11 Fe2 111.1(5) . .
C14 N11 H11A 109.4 . .
Fe2 N11 H11A 109.4 . .
C14 N11 H11B 109.4 . .
Fe2 N11 H11B 109.4 . .
H11A N11 H11B 108.0 . .
C16B N12 C16A 27.3(8) . .
C16B N12 Fe2 112.8(8) . .
C16A N12 Fe2 107.0(7) . .
N1 C1 C2 109.8(7) . .
N1 C1 H1A 109.7 . .
C2 C1 H1A 109.7 . .
N1 C1 H1B 109.7 . .
C2 C1 H1B 109.7 . .
H1A C1 H1B 108.2 . .
N2 C2 C1 108.6(6) . .
N2 C2 H2C 110.0 . .
C1 C2 H2C 110.0 . .
N2 C2 H2D 110.0 . .
C1 C2 H2D 110.0 . .
H2C C2 H2D 108.4 . .
N1 C3 C4 109.4(6) . .
N1 C3 H3C 109.8 . .
C4 C3 H3C 109.8 . .
N1 C3 H3D 109.8 . .
C4 C3 H3D 109.8 . .
H3C C3 H3D 108.2 . .
N3 C4 C3 109.4(6) . .
N3 C4 H4A 109.8 . .
C3 C4 H4A 109.8 . .
N3 C4 H4B 109.8 . .
C3 C4 H4B 109.8 . .
H4A C4 H4B 108.2 . .
C6 C5 N4 109.5(7) . .
C6 C5 H5C 109.8 . .
N4 C5 H5C 109.8 . .
C6 C5 H5D 109.8 . .
N4 C5 H5D 109.8 . .
H5C C5 H5D 108.2 . .
C5 C6 N5 109.8(7) . .
C5 C6 H6C 109.7 . .
N5 C6 H6C 109.7 . .
C5 C6 H6D 109.7 . .
N5 C6 H6D 109.7 . .
H6C C6 H6D 108.2 . .
C8 C7 N4 111.9(7) . .
C8 C7 H7A 109.2 . .
N4 C7 H7A 109.2 . .
C8 C7 H7B 109.2 . .
N4 C7 H7B 109.2 . .
H7A C7 H7B 107.9 . .
C7 C8 N6 111.6(7) . .
C7 C8 H8C 109.3 . .
N6 C8 H8C 109.3 . .
C7 C8 H8D 109.3 . .
N6 C8 H8D 109.3 . .
H8C C8 H8D 108.0 . .
C10 C9 N7 111.4(7) . .
C10 C9 H9C 109.3 . .
N7 C9 H9C 109.3 . .
C10 C9 H9D 109.3 . .
N7 C9 H9D 109.3 . .
H9C C9 H9D 108.0 . .
N8 C10 C9 111.5(7) . .
N8 C10 H10A 109.3 . .
C9 C10 H10A 109.3 . .
N8 C10 H10B 109.3 . .
C9 C10 H10B 109.3 . .
H10A C10 H10B 108.0 . .
N7 C11 C12 110.8(6) . .
N7 C11 H11C 109.5 . .
C12 C11 H11C 109.5 . .
N7 C11 H11D 109.5 . .
C12 C11 H11D 109.5 . .
H11C C11 H11D 108.1 . .
N9 C12 C11 110.6(7) . .
N9 C12 H12C 109.5 . .
C11 C12 H12C 109.5 . .
N9 C12 H12D 109.5 . .
C11 C12 H12D 109.5 . .
H12C C12 H12D 108.1 . .
C14 C13 N10 115.0(8) . .
C14 C13 H13A 108.5 . .
N10 C13 H13A 108.5 . .
C14 C13 H13B 108.5 . .
N10 C13 H13B 108.5 . .
H13A C13 H13B 107.5 . .
N11 C14 C13 112.4(9) . .
N11 C14 H14A 109.1 . .
C13 C14 H14A 109.1 . .
N11 C14 H14B 109.1 . .
C13 C14 H14B 109.1 . .
H14A C14 H14B 107.9 . .
N10 C15A C16A 108.5(11) . .
N10 C15B C16B 108.2(11) . .
C15A C16A N12 111.9(11) . .
N12 C16B C15B 106.0(11) . .

loop_
_geom_bond_atom_site_label_1
_geom_bond_atom_site_label_2
_geom_bond_distance
_geom_bond_site_symmetry_2
Sb1 Se2 2.5288(9) .
Sb1 Se1 2.5531(9) .
Sb1 Se3 2.6381(9) .
Sb2 Se1 2.5860(8) 2_646
Sb2 Se4 2.6187(9) .
Sb2 Se6 2.8424(9) .
Sb2 Se2 2.9349(9) .
Sb3 Se5 2.4679(9) .
Sb3 Se3 2.5998(11) .
Sb3 Se4 2.6144(9) .
Sb4 Se9 2.4232(9) .
Sb4 Se8 2.4628(9) .
Sb4 Se7 2.4704(9) .
Sb4 Se6 2.5145(9) .
Se1 Sb2 2.5860(8) 2_656
Fe1 N2 2.178(6) .
Fe1 N6 2.202(6) .
Fe1 N1 2.215(6) .
Fe1 N3 2.219(6) .
Fe1 N5 2.248(6) .
Fe1 N4 2.263(6) .
Fe2 N11 2.188(7) .
Fe2 N9 2.205(6) .
Fe2 N8 2.205(6) .
Fe2 N12 2.209(7) .
Fe2 N10 2.231(6) .
Fe2 N7 2.262(6) .
N1 C3 1.471(10) .
N1 C1 1.479(9) .
N1 H1 0.9300 .
N2 C2 1.479(10) .
N2 H2A 0.9200 .
N2 H2B 0.9200 .
N3 C4 1.481(11) .
N3 H3A 0.9200 .
N3 H3B 0.9200 .
N4 C5 1.481(10) .
N4 C7 1.502(11) .
N4 H4 0.9300 .
N5 C6 1.482(11) .
N5 H5A 0.9200 .
N5 H5B 0.9200 .
N6 C8 1.462(11) .
N6 H6A 0.9200 .
N6 H6B 0.9200 .
N7 C9 1.485(10) .
N7 C11 1.489(10) .
N7 H7 0.9300 .
N8 C10 1.477(11) .
N8 H8A 0.9200 .
N8 H8B 0.9200 .
N9 C12 1.467(10) .
N9 H9A 0.9200 .
N9 H9B 0.9200 .
N10 C13 1.484(12) .
N10 C15A 1.490(9) .
N10 C15B 1.496(9) .
N11 C14 1.452(12) .
N11 H11A 0.9200 .
N11 H11B 0.9200 .
N12 C16B 1.456(9) .
N12 C16A 1.509(9) .
C1 C2 1.508(11) .
C1 H1A 0.9900 .
C1 H1B 0.9900 .
C2 H2C 0.9900 .
C2 H2D 0.9900 .
C3 C4 1.518(12) .
C3 H3C 0.9900 .
C3 H3D 0.9900 .
C4 H4A 0.9900 .
C4 H4B 0.9900 .
C5 C6 1.475(12) .
C5 H5C 0.9900 .
C5 H5D 0.9900 .
C6 H6C 0.9900 .
C6 H6D 0.9900 .
C7 C8 1.456(13) .
C7 H7A 0.9900 .
C7 H7B 0.9900 .
C8 H8C 0.9900 .
C8 H8D 0.9900 .
C9 C10 1.479(13) .
C9 H9C 0.9900 .
C9 H9D 0.9900 .
C10 H10A 0.9900 .
C10 H10B 0.9900 .
C11 C12 1.500(11) .
C11 H11C 0.9900 .
C11 H11D 0.9900 .
C12 H12C 0.9900 .
C12 H12D 0.9900 .
C13 C14 1.460(14) .
C13 H13A 0.9900 .
C13 H13B 0.9900 .
C14 H14A 0.9900 .
C14 H14B 0.9900 .
C15A C16A 1.491(9) .
C15B C16B 1.531(9) .

loop_
_geom_hbond_atom_site_label_D
_geom_hbond_atom_site_label_H
_geom_hbond_atom_site_label_A
_geom_hbond_distance_DH
_geom_hbond_distance_HA
_geom_hbond_distance_DA
_geom_hbond_angle_DHA
_geom_hbond_site_symmetry_A
N11 H11B Se2 0.92 2.81 3.687(7) 158.9 .
N11 H11A Se6 0.92 2.69 3.586(7) 164.2 2_656
N9 H9B Se5 0.92 2.74 3.530(7) 145.2 1_655
N9 H9A Se8 0.92 2.82 3.630(6) 147.2 2_656
N8 H8A Se1 0.92 3.12 3.627(7) 116.4 .
N7 H7 Se9 0.93 2.74 3.559(6) 146.7 2_646
N6 H6B Se1 0.92 2.95 3.489(6) 118.6 2_646
N6 H6A Se8 0.92 2.81 3.673(6) 157.0 .
N3 H3B Se8 0.92 2.79 3.584(7) 145.6 3_667
N3 H3A Se7 0.92 2.77 3.528(6) 140.4 .
N2 H2B Se7 0.92 2.99 3.836(7) 154.1 .
N2 H2A Se3 0.92 2.87 3.783(6) 170.0 2_646
N1 H1 Se9 0.93 2.54 3.439(7) 162.8 1_655

loop_
_geom_torsion_atom_site_label_1
_geom_torsion_atom_site_label_2
_geom_torsion_atom_site_label_3
_geom_torsion_atom_site_label_4
_geom_torsion
_geom_torsion_site_symmetry_1
_geom_torsion_site_symmetry_4
Se2 Sb1 Se1 Sb2 -124.28(3) . 2_656
Se3 Sb1 Se1 Sb2 138.06(3) . 2_656
Se1 Sb1 Se2 Sb2 -149.38(3) . .
Se3 Sb1 Se2 Sb2 -54.68(3) . .
Se1 Sb2 Se2 Sb1 -151.88(3) 2_646 .
Se4 Sb2 Se2 Sb1 114.70(3) . .
Se6 Sb2 Se2 Sb1 -123.6(3) . .
Se5 Sb3 Se3 Sb1 -163.45(3) . .
Se4 Sb3 Se3 Sb1 92.47(3) . .
Se2 Sb1 Se3 Sb3 -24.91(4) . .
Se1 Sb1 Se3 Sb3 73.45(3) . .
Se5 Sb3 Se4 Sb2 -137.79(3) . .
Se3 Sb3 Se4 Sb2 -36.71(3) . .
Se1 Sb2 Se4 Sb3 -133.11(3) 2_646 .
Se6 Sb2 Se4 Sb3 138.79(3) . .
Se2 Sb2 Se4 Sb3 -45.24(3) . .
Se9 Sb4 Se6 Sb2 131.39(3) . .
Se8 Sb4 Se6 Sb2 -105.28(3) . .
Se7 Sb4 Se6 Sb2 14.20(3) . .
Se1 Sb2 Se6 Sb4 73.88(3) 2_646 .
Se4 Sb2 Se6 Sb4 167.24(3) . .
Se2 Sb2 Se6 Sb4 45.6(3) . .
N2 Fe1 N1 C3 133.3(5) . .
N6 Fe1 N1 C3 65.2(11) . .
N3 Fe1 N1 C3 22.5(5) . .
N5 Fe1 N1 C3 -139.1(5) . .
N4 Fe1 N1 C3 -61.6(5) . .
N2 Fe1 N1 C1 8.2(5) . .
N6 Fe1 N1 C1 -59.8(12) . .
N3 Fe1 N1 C1 -102.5(6) . .
N5 Fe1 N1 C1 95.8(6) . .
N4 Fe1 N1 C1 173.3(5) . .
N6 Fe1 N2 C2 -172.4(5) . .
N1 Fe1 N2 C2 20.9(5) . .
N3 Fe1 N2 C2 94.0(5) . .
N5 Fe1 N2 C2 -70.5(5) . .
N4 Fe1 N2 C2 -108.7(8) . .
N2 Fe1 N3 C4 -69.4(5) . .
N6 Fe1 N3 C4 -165.4(5) . .
N1 Fe1 N3 C4 5.0(5) . .
N5 Fe1 N3 C4 64.2(9) . .
N4 Fe1 N3 C4 117.5(5) . .
N2 Fe1 N4 C5 32.7(11) . .
N6 Fe1 N4 C5 98.9(6) . .
N1 Fe1 N4 C5 -92.8(6) . .
N3 Fe1 N4 C5 -169.0(6) . .
N5 Fe1 N4 C5 -6.5(6) . .
N2 Fe1 N4 C7 -87.5(9) . .
N6 Fe1 N4 C7 -21.3(5) . .
N1 Fe1 N4 C7 147.1(5) . .
N3 Fe1 N4 C7 70.8(5) . .
N5 Fe1 N4 C7 -126.7(6) . .
N2 Fe1 N5 C6 168.4(5) . .
N6 Fe1 N5 C6 -96.8(5) . .
N1 Fe1 N5 C6 89.1(5) . .
N3 Fe1 N5 C6 32.1(10) . .
N4 Fe1 N5 C6 -22.9(5) . .
N2 Fe1 N6 C8 161.2(6) . .
N1 Fe1 N6 C8 -132.6(9) . .
N3 Fe1 N6 C8 -91.1(6) . .
N5 Fe1 N6 C8 72.3(6) . .
N4 Fe1 N6 C8 -2.2(6) . .
N11 Fe2 N7 C9 -40.8(15) . .
N9 Fe2 N7 C9 -101.1(6) . .
N8 Fe2 N7 C9 -0.7(6) . .
N12 Fe2 N7 C9 94.0(6) . .
N10 Fe2 N7 C9 171.6(5) . .
N11 Fe2 N7 C11 82.2(13) . .
N9 Fe2 N7 C11 21.9(5) . .
N8 Fe2 N7 C11 122.3(5) . .
N12 Fe2 N7 C11 -143.0(5) . .
N10 Fe2 N7 C11 -65.4(5) . .
N11 Fe2 N8 C10 -161.8(6) . .
N9 Fe2 N8 C10 101.4(6) . .
N12 Fe2 N8 C10 -64.8(7) . .
N10 Fe2 N8 C10 -112.6(13) . .
N7 Fe2 N8 C10 25.6(6) . .
N11 Fe2 N9 C12 -166.1(5) . .
N8 Fe2 N9 C12 -72.2(5) . .
N12 Fe2 N9 C12 59.0(10) . .
N10 Fe2 N9 C12 113.8(5) . .
N7 Fe2 N9 C12 3.8(5) . .
N11 Fe2 N10 C13 -13.0(6) . .
N9 Fe2 N10 C13 83.1(6) . .
N8 Fe2 N10 C13 -63.2(14) . .
N12 Fe2 N10 C13 -112.2(6) . .
N7 Fe2 N10 C13 160.8(6) . .
N11 Fe2 N10 C15A 98.6(8) . .
N9 Fe2 N10 C15A -165.3(8) . .
N8 Fe2 N10 C15A 48.4(16) . .
N12 Fe2 N10 C15A -0.6(8) . .
N7 Fe2 N10 C15A -87.6(8) . .
N11 Fe2 N10 C15B 126.4(7) . .
N9 Fe2 N10 C15B -137.5(7) . .
N8 Fe2 N10 C15B 76.2(15) . .
N12 Fe2 N10 C15B 27.2(7) . .
N7 Fe2 N10 C15B -59.8(7) . .
N9 Fe2 N11 C14 -99.8(8) . .
N8 Fe2 N11 C14 162.5(8) . .
N12 Fe2 N11 C14 67.2(8) . .
N10 Fe2 N11 C14 -9.1(7) . .
N7 Fe2 N11 C14 -158.4(12) . .
N11 Fe2 N12 C16B -74.1(10) . .
N9 Fe2 N12 C16B 60.7(13) . .
N8 Fe2 N12 C16B -167.8(10) . .
N10 Fe2 N12 C16B 4.0(10) . .
N7 Fe2 N12 C16B 114.1(10) . .
N11 Fe2 N12 C16A -102.5(8) . .
N9 Fe2 N12 C16A 32.4(13) . .
N8 Fe2 N12 C16A 163.9(8) . .
N10 Fe2 N12 C16A -24.4(8) . .
N7 Fe2 N12 C16A 85.7(8) . .
C3 N1 C1 C2 -158.1(7) . .
Fe1 N1 C1 C2 -35.8(8) . .
Fe1 N2 C2 C1 -46.7(7) . .
N1 C1 C2 N2 55.8(9) . .
C1 N1 C3 C4 75.8(8) . .
Fe1 N1 C3 C4 -46.4(7) . .
Fe1 N3 C4 C3 -30.9(8) . .
N1 C3 C4 N3 51.5(9) . .
C7 N4 C5 C6 153.4(7) . .
Fe1 N4 C5 C6 35.8(8) . .
N4 C5 C6 N5 -60.0(9) . .
Fe1 N5 C6 C5 50.9(8) . .
C5 N4 C7 C8 -75.3(9) . .
Fe1 N4 C7 C8 43.4(9) . .
N4 C7 C8 N6 -47.6(10) . .
Fe1 N6 C8 C7 26.9(9) . .
C11 N7 C9 C10 -144.4(8) . .
Fe2 N7 C9 C10 -24.9(9) . .
Fe2 N8 C10 C9 -48.6(10) . .
N7 C9 C10 N8 50.0(11) . .
C9 N7 C11 C12 76.3(9) . .
Fe2 N7 C11 C12 -45.1(8) . .
Fe2 N9 C12 C11 -29.3(8) . .
N7 C11 C12 N9 50.5(9) . .
C15A N10 C13 C14 -84.3(12) . .
C15B N10 C13 C14 -89.9(13) . .
Fe2 N10 C13 C14 34.9(12) . .
Fe2 N11 C14 C13 30.8(12) . .
N10 C13 C14 N11 -45.6(15) . .
C13 N10 C15A C16A 140.4(11) . .
C15B N10 C15A C16A -48.9(15) . .
Fe2 N10 C15A C16A 26.1(14) . .
C13 N10 C15B C16B 70.8(15) . .
C15A N10 C15B C16B 59.0(16) . .
Fe2 N10 C15B C16B -55.1(12) . .
N10 C15A C16A N12 -49.7(18) . .
C16B N12 C16A C15A -58.6(18) . .
Fe2 N12 C16A C15A 48.3(14) . .
C16A N12 C16B C15B 49.0(16) . .
Fe2 N12 C16B C15B -33.8(15) . .
N10 C15B C16B N12 60.4(17) . .
